data_7704868
loop_
_publ_author_name
'Dutta, Sabarni'
'Bhunia, Pradip'
'Mayans, J\'ulia'
'Drew, Michael G. B.'
'Ghosh, Ashutosh'

_publ_section_title
;
 Roles of basicity and steric crowding of anionic coligands in catechol
 oxidase-like activity of Cu(ii)-Mn(ii) complexes.
;
_journal_issue 32
_journal_name_full 'Dalton transactions (Cambridge, England : 2003)'
_journal_page_first 11268
_journal_page_last 11281
_journal_paper_doi 10.1039/d0dt00952k
_journal_volume 49
_journal_year 2020
_chemical_formula_sum 'C40 H48 Cl Cu2 Mn N4 O12'
_chemical_formula_weight 994.29
_space_group_crystal_system monoclinic
_space_group_IT_number 9
_space_group_name_Hall 'C -2yc'
_space_group_name_H-M_alt 'C 1 c 1'
_atom_sites_solution_hydrogens mixed
_audit_creation_method SHELXL-2016/6
_audit_update_record
;
2020-03-13 deposited with the CCDC.	2020-07-17 downloaded from the CCDC.
;
_cell_angle_alpha 90
_cell_angle_beta 95.259(3)
_cell_angle_gamma 90
_cell_formula_units_Z 4
_cell_length_a 24.514(2)
_cell_length_b 10.5637(9)
_cell_length_c 15.9325(14)
_cell_measurement_reflns_used 19631
_cell_measurement_temperature 100(2)
_cell_measurement_theta_max 24.882
_cell_measurement_theta_min 2.422
_cell_volume 4108.5(6)
_computing_structure_refinement 'SHELXL-2016/6 (Sheldrick, 2016)'
_computing_structure_solution 'SHELXT 2014/5 (Sheldrick, 2014)'
_diffrn_ambient_temperature 100(2)
_diffrn_measured_fraction_theta_full 0.998
_diffrn_measured_fraction_theta_max 0.998
_diffrn_measurement_device_type 'Bruker APEX-II CCD'
_diffrn_measurement_method '\f and \w scans'
_diffrn_radiation_type MoK\a
_diffrn_radiation_wavelength 0.71073
_diffrn_reflns_av_R_equivalents 0.0550
_diffrn_reflns_av_unetI/netI 0.0609
_diffrn_reflns_Laue_measured_fraction_full 0.998
_diffrn_reflns_Laue_measured_fraction_max 0.998
_diffrn_reflns_limit_h_max 28
_diffrn_reflns_limit_h_min -28
_diffrn_reflns_limit_k_max 12
_diffrn_reflns_limit_k_min -12
_diffrn_reflns_limit_l_max 18
_diffrn_reflns_limit_l_min -18
_diffrn_reflns_number 19631
_diffrn_reflns_point_group_measured_fraction_full 0.998
_diffrn_reflns_point_group_measured_fraction_max 0.998
_diffrn_reflns_theta_full 24.882
_diffrn_reflns_theta_max 24.882
_diffrn_reflns_theta_min 2.422
_exptl_absorpt_coefficient_mu 1.462
_exptl_absorpt_correction_T_max 0.985
_exptl_absorpt_correction_T_min 0.945
_exptl_absorpt_correction_type empirical
_exptl_absorpt_process_details SADABS
_exptl_crystal_colour GREEN
_exptl_crystal_density_diffrn 1.606
_exptl_crystal_description NEEDLE
_exptl_crystal_F_000 2044
_exptl_crystal_size_max 0.51
_exptl_crystal_size_mid 0.32
_exptl_crystal_size_min 0.27
_refine_diff_density_max 0.869
_refine_diff_density_min -0.734
_refine_diff_density_rms 0.088
_refine_ls_abs_structure_details
;
 Refined as an inversion twin.
;
_refine_ls_abs_structure_Flack 0.47(3)
_refine_ls_extinction_method none
_refine_ls_goodness_of_fit_ref 1.019
_refine_ls_hydrogen_treatment constr
_refine_ls_matrix_type full
_refine_ls_number_parameters 544
_refine_ls_number_reflns 7062
_refine_ls_number_restraints 22
_refine_ls_restrained_S_all 1.035
_refine_ls_R_factor_all 0.0558
_refine_ls_R_factor_gt 0.0486
_refine_ls_shift/su_max 0.006
_refine_ls_shift/su_mean 0.000
_refine_ls_structure_factor_coef Fsqd
_refine_ls_weighting_details 'w=1/[\s^2^(Fo^2^)+(0.0542P)^2^+18.5411P] where P=(Fo^2^+2Fc^2^)/3'
_refine_ls_weighting_scheme calc
_refine_ls_wR_factor_gt 0.1192
_refine_ls_wR_factor_ref 0.1247
_reflns_Friedel_coverage 0.998
_reflns_Friedel_fraction_full 0.998
_reflns_Friedel_fraction_max 0.998
_reflns_number_gt 6396
_reflns_number_total 7062
_reflns_threshold_expression 'I > 2\s(I)'
_cod_data_source_file d0dt00952k2.cif
_cod_data_source_block 5
_cod_depositor_comments
;
The following automatic conversions were performed:

data item '_exptl_absorpt_correction_type' value 'EMPIRICAL' was
changed to 'empirical' in accordance with the
/home/data/users/saulius/crontab/automatic-downloads/rss-feeds/RSC/lib/dictionaries/cif_core.dic
dictionary named 'cif_core.dic' version 2.4.2 last updated on
2011-04-26.

Automatic conversion script
Id: cif_fix_values 7556 2019-12-06 15:28:31Z antanas 

 Adding full bibliography for 7704864--7704868.cif.
;
_cod_original_sg_symbol_H-M 'C c'
_cod_database_code 7704868
_shelx_shelxl_version_number 2016/6
_shelx_space_group_comment
;
The symmetry employed for this shelxl refinement is uniquely defined
by the following loop, which should always be used as a source of
symmetry information in preference to the above space-group names.
They are only intended as comments.
;

loop_
_space_group_symop_operation_xyz
'x, y, z'
'x, -y, z+1/2'
'x+1/2, y+1/2, z'
'x+1/2, -y+1/2, z+1/2'

loop_
_atom_site_label
_atom_site_type_symbol
_atom_site_fract_x
_atom_site_fract_y
_atom_site_fract_z
_atom_site_U_iso_or_equiv
_atom_site_adp_type
_atom_site_occupancy
_atom_site_site_symmetry_order
_atom_site_calc_flag
_atom_site_refinement_flags_posn
_atom_site_refinement_flags_adp
_atom_site_refinement_flags_occupancy
_atom_site_disorder_assembly
_atom_site_disorder_group
Cu1 Cu 0.58260(3) 0.51917(9) 0.58626(5) 0.0206(3) Uani 1 1 d . . . . .
Cu2 Cu 0.44640(4) 0.51919(10) 0.41935(5) 0.0266(3) Uani 1 1 d . . . . .
Mn1 Mn 0.51138(7) 0.74352(9) 0.50647(10) 0.0237(3) Uani 1 1 d . . . . .
O1 O 0.4819(3) 0.8979(6) 0.5814(4) 0.0324(16) Uani 1 1 d . . . . .
O71 O 0.5435(3) 0.8820(6) 0.4294(4) 0.0371(17) Uani 1 1 d . . . . .
C72 C 0.5492(4) 0.9982(8) 0.4388(6) 0.036(2) Uani 1 1 d . . . . .
H72 H 0.573494 1.038675 0.404207 0.043 Uiso 1 1 calc R U . . .
O73 O 0.5266(3) 1.0675(6) 0.4886(5) 0.0476(19) Uani 1 1 d . . . . .
O11 O 0.5072(3) 0.5630(6) 0.5915(4) 0.0251(14) Uani 1 1 d . . . . .
C12 C 0.4724(4) 0.5051(8) 0.6372(6) 0.0228(19) Uani 1 1 d . . . . .
C13 C 0.4204(4) 0.5646(9) 0.6435(5) 0.029(2) Uani 1 1 d . . . . .
H13 H 0.412638 0.642885 0.615532 0.035 Uiso 1 1 calc R U . . .
C14 C 0.3820(4) 0.5115(9) 0.6885(6) 0.032(2) Uani 1 1 d . . . . .
H14 H 0.348027 0.553433 0.692227 0.038 Uiso 1 1 calc R U . . .
C15 C 0.3916(4) 0.3982(10) 0.7287(6) 0.040(2) Uani 1 1 d . . . . .
H15 H 0.364303 0.360903 0.759342 0.048 Uiso 1 1 calc R U . . .
C16 C 0.4413(4) 0.3385(9) 0.7244(5) 0.0296(19) Uani 1 1 d . . . . .
H16 H 0.447816 0.260719 0.753529 0.035 Uiso 1 1 calc R U . . .
C17 C 0.4827(4) 0.3885(8) 0.6782(5) 0.0239(19) Uani 1 1 d . . . . .
C18 C 0.5316(4) 0.3105(8) 0.6688(5) 0.027(2) Uani 1 1 d . . . . .
C181 C 0.5368(4) 0.1858(8) 0.7154(6) 0.031(2) Uani 1 1 d . . . . .
H18A H 0.514340 0.121724 0.684075 0.046 Uiso 1 1 calc R U . . .
H18B H 0.524233 0.196086 0.771658 0.046 Uiso 1 1 calc R U . . .
H18C H 0.575209 0.158772 0.720736 0.046 Uiso 1 1 calc R U . . .
N19 N 0.5690(3) 0.3466(7) 0.6214(4) 0.0227(16) Uani 1 1 d . . . . .
C20 C 0.6120(4) 0.2546(8) 0.6006(6) 0.0232(19) Uani 1 1 d . . . . .
H20A H 0.597957 0.167120 0.603900 0.028 Uiso 1 1 calc R U . . .
H20B H 0.644639 0.263067 0.641750 0.028 Uiso 1 1 calc R U . . .
C21 C 0.6278(4) 0.2808(9) 0.5124(6) 0.028(2) Uani 1 1 d . . . . .
H21A H 0.640704 0.201006 0.488388 0.033 Uiso 1 1 calc R U . . .
H21B H 0.594682 0.308305 0.476761 0.033 Uiso 1 1 calc R U . . .
C22 C 0.6714(4) 0.3797(8) 0.5083(6) 0.028(2) Uani 1 1 d . . . . .
H22A H 0.706656 0.346202 0.534545 0.034 Uiso 1 1 calc R U . . .
H22B H 0.676037 0.399044 0.448527 0.034 Uiso 1 1 calc R U . . .
N23 N 0.6575(3) 0.4979(7) 0.5522(5) 0.0226(17) Uani 1 1 d . . . . .
C24 C 0.6950(4) 0.5865(8) 0.5595(5) 0.026(2) Uani 1 1 d . . . . .
C241 C 0.7486(4) 0.5672(10) 0.5223(7) 0.039(2) Uani 1 1 d . . . . .
H24A H 0.770686 0.505199 0.556127 0.058 Uiso 1 1 calc R U . . .
H24B H 0.768322 0.647796 0.522072 0.058 Uiso 1 1 calc R U . . .
H24C H 0.741572 0.535941 0.464363 0.058 Uiso 1 1 calc R U . . .
C25 C 0.6858(4) 0.7066(8) 0.6017(6) 0.025(2) Uani 1 1 d . . . . .
C26 C 0.7316(4) 0.7728(9) 0.6414(6) 0.029(2) Uani 1 1 d . . . . .
H26 H 0.767103 0.736575 0.642821 0.035 Uiso 1 1 calc R U . . .
C27 C 0.7246(4) 0.8905(9) 0.6781(7) 0.035(2) Uani 1 1 d . . . . .
H27 H 0.754939 0.933044 0.706811 0.042 Uiso 1 1 calc R U . . .
C28 C 0.6723(4) 0.9459(9) 0.6722(7) 0.037(2) Uani 1 1 d . . . . .
H28 H 0.667478 1.027508 0.695584 0.044 Uiso 1 1 calc R U . . .
C29 C 0.6279(4) 0.8829(9) 0.6329(6) 0.030(2) Uani 1 1 d . . . . .
H29 H 0.592944 0.922474 0.628249 0.036 Uiso 1 1 calc R U . . .
C30 C 0.6334(4) 0.7613(8) 0.5997(6) 0.025(2) Uani 1 1 d . . . . .
O31 O 0.5896(2) 0.6994(6) 0.5672(4) 0.0251(14) Uani 1 1 d . . . . .
O41 O 0.5181(3) 0.5858(6) 0.4146(4) 0.0281(15) Uani 1 1 d . . . . .
C42 C 0.5577(4) 0.5459(8) 0.3688(6) 0.026(2) Uani 1 1 d . . . . .
C43 C 0.6045(4) 0.6229(9) 0.3653(5) 0.031(2) Uani 1 1 d . . . . .
H43 H 0.606830 0.700582 0.395411 0.037 Uiso 1 1 calc R U . . .
C44 C 0.6464(4) 0.5882(9) 0.3197(5) 0.034(2) Uani 1 1 d . . . . .
H44 H 0.677575 0.641502 0.318823 0.040 Uiso 1 1 calc R U . . .
C45 C 0.6441(4) 0.4760(10) 0.2746(6) 0.034(2) Uani 1 1 d . . . . .
H45 H 0.673188 0.452568 0.242273 0.040 Uiso 1 1 calc R U . . .
C46 C 0.5984(4) 0.3981(9) 0.2772(5) 0.032(2) Uani 1 1 d . . . . .
H46 H 0.597493 0.319710 0.247845 0.039 Uiso 1 1 calc R U . . .
C47 C 0.5535(4) 0.4316(9) 0.3220(5) 0.027(2) Uani 1 1 d . . . . .
C48 C 0.5071(5) 0.3417(9) 0.3243(5) 0.033(2) Uani 1 1 d . . . . .
C481 C 0.5093(5) 0.2270(9) 0.2679(6) 0.040(2) Uani 1 1 d . . . . .
H48A H 0.533086 0.162515 0.296400 0.061 Uiso 1 1 calc R U . . .
H48B H 0.524017 0.251621 0.215086 0.061 Uiso 1 1 calc R U . . .
H48C H 0.472360 0.192445 0.255607 0.061 Uiso 1 1 calc R U . . .
N49 N 0.4676(4) 0.3583(7) 0.3725(5) 0.0300(19) Uani 1 1 d . . . . .
C50 C 0.4305(4) 0.2528(9) 0.3841(6) 0.036(2) Uani 1 1 d . . . . .
H50A H 0.449805 0.171755 0.376971 0.043 Uiso 1 1 calc R U . . .
H50B H 0.398903 0.256935 0.340689 0.043 Uiso 1 1 calc R U . . .
C51 C 0.4101(5) 0.2574(10) 0.4707(7) 0.047(3) Uani 1 1 d . . . . .
H51A H 0.399994 0.170758 0.487275 0.056 Uiso 1 1 calc R U . . .
H51B H 0.440162 0.286978 0.511758 0.056 Uiso 1 1 calc R U . . .
C52 C 0.3613(6) 0.3434(11) 0.4751(7) 0.053(3) Uani 1 1 d . . . . .
H52A H 0.329674 0.307003 0.439991 0.064 Uiso 1 1 calc R U . . .
H52B H 0.351563 0.346397 0.533986 0.064 Uiso 1 1 calc R U . . .
N53 N 0.3708(4) 0.4740(9) 0.4461(6) 0.040(2) Uani 1 1 d . . . . .
C54 C 0.3303(4) 0.5531(11) 0.4428(7) 0.037(2) Uani 1 1 d . . . . .
C541 C 0.2744(6) 0.5105(15) 0.4689(10) 0.075(5) Uani 1 1 d . . . . .
H54A H 0.257326 0.452296 0.426375 0.112 Uiso 1 1 calc R U . . .
H54B H 0.250809 0.584643 0.473304 0.112 Uiso 1 1 calc R U . . .
H54C H 0.279462 0.467511 0.523502 0.112 Uiso 1 1 calc R U . . .
C55 C 0.3356(4) 0.6837(10) 0.4156(6) 0.032(2) Uani 1 1 d . . . . .
C56 C 0.2904(5) 0.7513(13) 0.3793(8) 0.050(3) Uani 1 1 d . . . . .
H56 H 0.255519 0.711501 0.374503 0.060 Uiso 1 1 calc R U . . .
C57 C 0.2945(5) 0.8718(12) 0.3506(7) 0.051(3) Uani 1 1 d . . . . .
H57 H 0.263201 0.912155 0.322861 0.062 Uiso 1 1 calc R U . . .
C58 C 0.3431(4) 0.9352(11) 0.3613(8) 0.046(3) Uani 1 1 d . . . . .
H58 H 0.345451 1.020576 0.343195 0.055 Uiso 1 1 calc R U . . .
C59 C 0.3889(4) 0.8743(10) 0.3985(6) 0.034(2) Uani 1 1 d . . . . .
H59 H 0.422498 0.919368 0.406992 0.041 Uiso 1 1 calc R U . . .
C60 C 0.3871(4) 0.7497(9) 0.4236(6) 0.026(2) Uani 1 1 d . . . . .
O61 O 0.4323(3) 0.6891(6) 0.4552(4) 0.0304(15) Uani 1 1 d . . . . .
C92 C 0.3808(6) 1.0519(17) 0.6617(9) 0.081(4) Uani 1 1 d . . . . .
H92A H 0.345000 1.058775 0.684157 0.122 Uiso 1 1 calc R U . A 2
H92B H 0.387227 1.127268 0.628137 0.122 Uiso 1 1 calc R U . A 2
H92C H 0.409535 1.045014 0.708398 0.122 Uiso 1 1 calc R U . A 2
Cl8 Cl 0.27596(10) 0.7804(3) 0.71344(18) 0.0462(7) Uani 1 1 d D . . . .
O81 O 0.2481(7) 0.8934(13) 0.7003(11) 0.043(6) Uiso 0.642(18) 1 d D . P B 1
O82 O 0.3333(4) 0.7924(9) 0.7197(7) 0.035(3) Uiso 0.642(18) 1 d D . P B 1
O83 O 0.2591(6) 0.6952(12) 0.6464(8) 0.065(4) Uiso 0.642(18) 1 d D . P B 1
O84 O 0.2618(8) 0.7192(19) 0.7878(10) 0.113(8) Uiso 0.642(18) 1 d D . P B 1
O85 O 0.2399(7) 0.6958(16) 0.7002(13) 0.048(6) Uiso 0.358(18) 1 d D . P B 2
O86 O 0.3202(9) 0.782(3) 0.7657(17) 0.086(9) Uiso 0.358(18) 1 d D . P B 2
O87 O 0.2982(12) 0.779(3) 0.6259(14) 0.106(12) Uiso 0.358(18) 1 d D . P B 2
O88 O 0.2542(11) 0.9103(18) 0.7052(18) 0.039(10) Uiso 0.358(18) 1 d D . P B 2
O91 O 0.3816(6) 0.9433(13) 0.6103(9) 0.122(5) Uani 1 1 d . . . C 2
H1 H 0.488358 0.961274 0.550551 0.183 Uiso 1 1 d . U . D 2
H2 H 0.498948 0.924670 0.626148 0.183 Uiso 1 1 d . U . E 2
H91 H 0.414929 0.920152 0.596947 0.183 Uiso 1 1 d . U . F 2

loop_
_atom_site_aniso_label
_atom_site_aniso_U_11
_atom_site_aniso_U_22
_atom_site_aniso_U_33
_atom_site_aniso_U_23
_atom_site_aniso_U_13
_atom_site_aniso_U_12
Cu1 0.0191(5) 0.0197(5) 0.0218(6) 0.0005(5) -0.0046(4) 0.0001(5)
Cu2 0.0278(7) 0.0260(6) 0.0246(6) -0.0002(5) -0.0051(5) -0.0050(5)
Mn1 0.0235(6) 0.0219(5) 0.0236(5) -0.0003(6) -0.0088(4) 0.0003(6)
O1 0.042(4) 0.029(3) 0.024(3) 0.001(3) -0.006(3) 0.002(3)
O71 0.046(4) 0.030(4) 0.034(4) 0.007(3) -0.005(3) -0.004(3)
C72 0.044(6) 0.028(5) 0.034(5) 0.009(4) -0.011(4) -0.002(4)
O73 0.047(5) 0.027(3) 0.066(5) -0.002(4) -0.009(4) -0.005(3)
O11 0.021(3) 0.032(3) 0.023(3) 0.006(3) 0.003(3) -0.002(3)
C12 0.023(5) 0.030(4) 0.015(4) -0.003(3) -0.002(4) 0.002(4)
C13 0.029(5) 0.035(5) 0.022(4) 0.001(4) -0.003(4) 0.011(4)
C14 0.026(5) 0.044(5) 0.025(5) 0.004(4) 0.006(4) 0.003(4)
C15 0.034(5) 0.053(6) 0.033(5) 0.008(4) 0.004(4) 0.001(5)
C16 0.035(5) 0.031(5) 0.022(4) 0.008(4) -0.002(4) 0.002(4)
C17 0.028(5) 0.028(5) 0.014(4) 0.001(3) -0.007(3) -0.006(4)
C18 0.031(5) 0.025(4) 0.022(4) -0.005(3) -0.011(4) -0.005(4)
C181 0.029(5) 0.026(5) 0.036(5) 0.009(4) -0.001(4) 0.000(4)
N19 0.021(4) 0.022(4) 0.023(4) -0.001(3) -0.010(3) 0.000(3)
C20 0.023(4) 0.015(4) 0.031(5) -0.001(3) -0.004(4) 0.005(3)
C21 0.023(5) 0.026(4) 0.033(5) -0.007(4) -0.006(4) 0.007(4)
C22 0.031(5) 0.030(5) 0.023(4) 0.000(4) -0.002(4) 0.002(4)
N23 0.026(4) 0.022(4) 0.019(4) 0.000(3) -0.001(3) 0.003(3)
C24 0.029(5) 0.027(5) 0.020(4) 0.008(3) -0.002(4) 0.001(4)
C241 0.028(5) 0.046(6) 0.043(6) -0.007(5) 0.010(4) -0.001(5)
C25 0.028(5) 0.021(4) 0.025(4) 0.009(3) -0.003(4) -0.005(4)
C26 0.019(4) 0.034(5) 0.033(5) 0.007(4) -0.004(4) -0.010(4)
C27 0.037(6) 0.023(4) 0.043(6) 0.006(4) -0.005(4) -0.009(4)
C28 0.039(6) 0.021(4) 0.047(6) 0.000(4) -0.014(5) -0.006(4)
C29 0.023(5) 0.025(4) 0.039(5) 0.002(4) -0.009(4) 0.001(4)
C30 0.027(5) 0.026(5) 0.021(4) 0.013(3) -0.006(4) -0.003(4)
O31 0.022(3) 0.025(3) 0.027(3) 0.001(2) -0.008(3) -0.002(3)
O41 0.031(4) 0.026(3) 0.027(3) -0.004(3) 0.001(3) -0.004(3)
C42 0.034(5) 0.027(4) 0.017(4) 0.002(3) -0.004(4) -0.003(4)
C43 0.034(5) 0.037(5) 0.020(4) -0.001(4) -0.003(4) -0.003(4)
C44 0.033(5) 0.046(5) 0.022(4) 0.007(4) 0.000(4) 0.000(4)
C45 0.035(5) 0.048(6) 0.018(4) 0.003(4) 0.000(4) 0.013(5)
C46 0.040(6) 0.037(5) 0.019(4) 0.000(4) -0.003(4) 0.009(4)
C47 0.035(5) 0.028(5) 0.017(4) 0.001(3) -0.009(4) 0.008(4)
C48 0.058(7) 0.027(5) 0.010(4) 0.002(3) -0.016(4) 0.001(5)
C481 0.056(7) 0.034(5) 0.030(5) -0.004(4) -0.005(5) -0.002(5)
N49 0.040(5) 0.026(4) 0.021(4) 0.003(3) -0.013(4) -0.002(4)
C50 0.040(6) 0.029(5) 0.035(5) -0.003(4) -0.014(4) -0.002(4)
C51 0.068(8) 0.039(6) 0.032(6) 0.008(5) -0.005(5) -0.023(6)
C52 0.086(9) 0.042(6) 0.034(6) -0.005(5) 0.021(6) -0.025(6)
N53 0.043(6) 0.047(5) 0.028(5) -0.011(4) 0.000(4) -0.017(4)
C54 0.030(5) 0.043(6) 0.039(6) -0.007(5) 0.010(4) -0.010(5)
C541 0.059(9) 0.090(11) 0.081(10) -0.018(8) 0.039(8) -0.033(7)
C55 0.021(5) 0.053(6) 0.023(5) -0.006(4) 0.004(4) 0.002(4)
C56 0.024(6) 0.074(9) 0.050(7) -0.023(6) -0.002(5) 0.003(5)
C57 0.036(6) 0.069(8) 0.045(6) -0.007(6) -0.024(5) 0.024(6)
C58 0.034(6) 0.036(6) 0.064(7) -0.013(5) -0.017(5) 0.011(5)
C59 0.024(5) 0.038(5) 0.038(5) -0.002(4) -0.007(4) 0.002(4)
C60 0.022(5) 0.035(5) 0.020(4) -0.004(4) -0.003(4) 0.003(4)
O61 0.025(4) 0.025(3) 0.037(4) -0.001(3) -0.016(3) 0.003(3)
C92 0.072(10) 0.105(12) 0.066(9) -0.010(8) 0.005(7) -0.003(9)
Cl8 0.0261(12) 0.0442(14) 0.0662(17) 0.0099(12) -0.0065(11) 0.0044(11)
O91 0.158(13) 0.094(9) 0.115(10) -0.037(8) 0.015(9) -0.005(9)

loop_
_atom_type_symbol
_atom_type_description
_atom_type_scat_dispersion_real
_atom_type_scat_dispersion_imag
_atom_type_scat_source
C C 0.0033 0.0016 'International Tables Vol C Tables 4.2.6.8 and 6.1.1.4'
H H 0.0000 0.0000 'International Tables Vol C Tables 4.2.6.8 and 6.1.1.4'
Cl Cl 0.1484 0.1585 'International Tables Vol C Tables 4.2.6.8 and 6.1.1.4'
Cu Cu 0.3201 1.2651 'International Tables Vol C Tables 4.2.6.8 and 6.1.1.4'
Mn Mn 0.3368 0.7283 'International Tables Vol C Tables 4.2.6.8 and 6.1.1.4'
N N 0.0061 0.0033 'International Tables Vol C Tables 4.2.6.8 and 6.1.1.4'
O O 0.0106 0.0060 'International Tables Vol C Tables 4.2.6.8 and 6.1.1.4'

loop_
_geom_angle_atom_site_label_1
_geom_angle_atom_site_label_2
_geom_angle_atom_site_label_3
_geom_angle
_geom_angle_site_symmetry_1
_geom_angle_site_symmetry_3
_geom_angle_publ_flag
O11 Cu1 O31 82.4(3) . . ?
O11 Cu1 N19 91.3(3) . . ?
O31 Cu1 N19 170.4(3) . . ?
O11 Cu1 N23 164.8(3) . . ?
O31 Cu1 N23 88.3(3) . . ?
N19 Cu1 N23 99.3(3) . . ?
O11 Cu1 Mn1 48.11(19) . . ?
O31 Cu1 Mn1 41.37(18) . . ?
N19 Cu1 Mn1 136.0(2) . . ?
N23 Cu1 Mn1 118.1(2) . . ?
O41 Cu2 O61 81.9(3) . . ?
O41 Cu2 N49 91.5(3) . . ?
O61 Cu2 N49 171.9(3) . . ?
O41 Cu2 N53 167.5(3) . . ?
O61 Cu2 N53 87.9(3) . . ?
N49 Cu2 N53 99.2(4) . . ?
O41 Cu2 Mn1 45.45(19) . . ?
O61 Cu2 Mn1 41.91(18) . . ?
N49 Cu2 Mn1 133.8(3) . . ?
N53 Cu2 Mn1 122.3(3) . . ?
O71 Mn1 O61 110.0(3) . . ?
O71 Mn1 O31 92.7(3) . . ?
O61 Mn1 O31 151.2(2) . . ?
O71 Mn1 O1 87.7(2) . . ?
O61 Mn1 O1 94.4(3) . . ?
O31 Mn1 O1 104.3(3) . . ?
O71 Mn1 O41 94.7(3) . . ?
O61 Mn1 O41 70.4(3) . . ?
O31 Mn1 O41 91.0(2) . . ?
O1 Mn1 O41 164.5(3) . . ?
O71 Mn1 O11 159.8(3) . . ?
O61 Mn1 O11 85.2(2) . . ?
O31 Mn1 O11 69.1(2) . . ?
O1 Mn1 O11 104.9(2) . . ?
O41 Mn1 O11 77.41(19) . . ?
O71 Mn1 Cu2 118.2(2) . . ?
O61 Mn1 Cu2 37.45(18) . . ?
O31 Mn1 Cu2 116.18(17) . . ?
O1 Mn1 Cu2 129.1(2) . . ?
O41 Mn1 Cu2 37.32(17) . . ?
O11 Mn1 Cu2 65.86(16) . . ?
O71 Mn1 Cu1 122.4(2) . . ?
O61 Mn1 Cu1 114.04(18) . . ?
O31 Mn1 Cu1 37.20(16) . . ?
O1 Mn1 Cu1 122.82(18) . . ?
O41 Mn1 Cu1 68.35(18) . . ?
O11 Mn1 Cu1 37.39(15) . . ?
Cu2 Mn1 Cu1 81.30(3) . . ?
Mn1 O1 H1 101 . . ?
Mn1 O1 H2 123 . . ?
H1 O1 H2 97 . . ?
C72 O71 Mn1 131.2(7) . . ?
O71 C72 O73 127.3(10) . . ?
O71 C72 H72 116.4 . . ?
O73 C72 H72 116.4 . . ?
C12 O11 Cu1 125.9(6) . . ?
C12 O11 Mn1 139.3(6) . . ?
Cu1 O11 Mn1 94.5(2) . . ?
O11 C12 C17 124.3(8) . . ?
O11 C12 C13 117.3(8) . . ?
C17 C12 C13 118.3(9) . . ?
C14 C13 C12 121.3(9) . . ?
C14 C13 H13 119.3 . . ?
C12 C13 H13 119.3 . . ?
C13 C14 C15 120.8(9) . . ?
C13 C14 H14 119.6 . . ?
C15 C14 H14 119.6 . . ?
C14 C15 C16 119.5(9) . . ?
C14 C15 H15 120.2 . . ?
C16 C15 H15 120.2 . . ?
C15 C16 C17 122.4(8) . . ?
C15 C16 H16 118.8 . . ?
C17 C16 H16 118.8 . . ?
C12 C17 C16 117.6(9) . . ?
C12 C17 C18 123.8(8) . . ?
C16 C17 C18 118.3(8) . . ?
N19 C18 C17 121.3(8) . . ?
N19 C18 C181 120.7(8) . . ?
C17 C18 C181 118.0(8) . . ?
C18 C181 H18A 109.5 . . ?
C18 C181 H18B 109.5 . . ?
H18A C181 H18B 109.5 . . ?
C18 C181 H18C 109.5 . . ?
H18A C181 H18C 109.5 . . ?
H18B C181 H18C 109.5 . . ?
C18 N19 C20 119.3(7) . . ?
C18 N19 Cu1 126.3(6) . . ?
C20 N19 Cu1 113.7(6) . . ?
N19 C20 C21 109.4(7) . . ?
N19 C20 H20A 109.8 . . ?
C21 C20 H20A 109.8 . . ?
N19 C20 H20B 109.8 . . ?
C21 C20 H20B 109.8 . . ?
H20A C20 H20B 108.2 . . ?
C22 C21 C20 114.2(7) . . ?
C22 C21 H21A 108.7 . . ?
C20 C21 H21A 108.7 . . ?
C22 C21 H21B 108.7 . . ?
C20 C21 H21B 108.7 . . ?
H21A C21 H21B 107.6 . . ?
N23 C22 C21 111.6(7) . . ?
N23 C22 H22A 109.3 . . ?
C21 C22 H22A 109.3 . . ?
N23 C22 H22B 109.3 . . ?
C21 C22 H22B 109.3 . . ?
H22A C22 H22B 108.0 . . ?
C24 N23 C22 116.9(8) . . ?
C24 N23 Cu1 123.8(7) . . ?
C22 N23 Cu1 119.0(6) . . ?
N23 C24 C25 121.6(9) . . ?
N23 C24 C241 119.9(8) . . ?
C25 C24 C241 118.4(8) . . ?
C24 C241 H24A 109.5 . . ?
C24 C241 H24B 109.5 . . ?
H24A C241 H24B 109.5 . . ?
C24 C241 H24C 109.5 . . ?
H24A C241 H24C 109.5 . . ?
H24B C241 H24C 109.5 . . ?
C30 C25 C26 119.4(9) . . ?
C30 C25 C24 121.6(8) . . ?
C26 C25 C24 118.9(9) . . ?
C27 C26 C25 120.3(9) . . ?
C27 C26 H26 119.8 . . ?
C25 C26 H26 119.8 . . ?
C26 C27 C28 119.4(9) . . ?
C26 C27 H27 120.3 . . ?
C28 C27 H27 120.3 . . ?
C29 C28 C27 120.5(10) . . ?
C29 C28 H28 119.8 . . ?
C27 C28 H28 119.8 . . ?
C28 C29 C30 121.1(9) . . ?
C28 C29 H29 119.5 . . ?
C30 C29 H29 119.5 . . ?
O31 C30 C29 119.9(8) . . ?
O31 C30 C25 120.9(8) . . ?
C29 C30 C25 119.2(9) . . ?
C30 O31 Cu1 120.3(5) . . ?
C30 O31 Mn1 137.6(5) . . ?
Cu1 O31 Mn1 101.4(3) . . ?
C42 O41 Cu2 128.8(6) . . ?
C42 O41 Mn1 134.0(6) . . ?
Cu2 O41 Mn1 97.2(3) . . ?
O41 C42 C43 118.3(8) . . ?
O41 C42 C47 122.4(8) . . ?
C43 C42 C47 119.3(9) . . ?
C44 C43 C42 121.5(9) . . ?
C44 C43 H43 119.3 . . ?
C42 C43 H43 119.3 . . ?
C43 C44 C45 120.7(9) . . ?
C43 C44 H44 119.7 . . ?
C45 C44 H44 119.7 . . ?
C44 C45 C46 119.0(9) . . ?
C44 C45 H45 120.5 . . ?
C46 C45 H45 120.5 . . ?
C45 C46 C47 122.2(9) . . ?
C45 C46 H46 118.9 . . ?
C47 C46 H46 118.9 . . ?
C46 C47 C42 117.3(9) . . ?
C46 C47 C48 119.2(9) . . ?
C42 C47 C48 123.4(9) . . ?
N49 C48 C47 122.7(8) . . ?
N49 C48 C481 121.9(9) . . ?
C47 C48 C481 115.3(9) . . ?
C48 C481 H48A 109.5 . . ?
C48 C481 H48B 109.5 . . ?
H48A C481 H48B 109.5 . . ?
C48 C481 H48C 109.5 . . ?
H48A C481 H48C 109.5 . . ?
H48B C481 H48C 109.5 . . ?
C48 N49 C50 118.5(8) . . ?
C48 N49 Cu2 125.7(7) . . ?
C50 N49 Cu2 115.2(7) . . ?
N49 C50 C51 110.6(8) . . ?
N49 C50 H50A 109.5 . . ?
C51 C50 H50A 109.5 . . ?
N49 C50 H50B 109.5 . . ?
C51 C50 H50B 109.5 . . ?
H50A C50 H50B 108.1 . . ?
C52 C51 C50 113.0(9) . . ?
C52 C51 H51A 109.0 . . ?
C50 C51 H51A 109.0 . . ?
C52 C51 H51B 109.0 . . ?
C50 C51 H51B 109.0 . . ?
H51A C51 H51B 107.8 . . ?
N53 C52 C51 113.5(10) . . ?
N53 C52 H52A 108.9 . . ?
C51 C52 H52A 108.9 . . ?
N53 C52 H52B 108.9 . . ?
C51 C52 H52B 108.9 . . ?
H52A C52 H52B 107.7 . . ?
C54 N53 C52 118.2(10) . . ?
C54 N53 Cu2 124.1(8) . . ?
C52 N53 Cu2 117.7(8) . . ?
N53 C54 C55 122.3(9) . . ?
N53 C54 C541 120.0(11) . . ?
C55 C54 C541 117.7(11) . . ?
C54 C541 H54A 109.5 . . ?
C54 C541 H54B 109.5 . . ?
H54A C541 H54B 109.5 . . ?
C54 C541 H54C 109.5 . . ?
H54A C541 H54C 109.5 . . ?
H54B C541 H54C 109.5 . . ?
C56 C55 C60 116.4(10) . . ?
C56 C55 C54 121.2(10) . . ?
C60 C55 C54 122.3(9) . . ?
C57 C56 C55 122.6(11) . . ?
C57 C56 H56 118.7 . . ?
C55 C56 H56 118.7 . . ?
C56 C57 C58 120.5(10) . . ?
C56 C57 H57 119.7 . . ?
C58 C57 H57 119.7 . . ?
C57 C58 C59 119.5(11) . . ?
C57 C58 H58 120.3 . . ?
C59 C58 H58 120.3 . . ?
C60 C59 C58 121.6(10) . . ?
C60 C59 H59 119.2 . . ?
C58 C59 H59 119.2 . . ?
O61 C60 C59 121.3(9) . . ?
O61 C60 C55 119.5(9) . . ?
C59 C60 C55 119.3(9) . . ?
C60 O61 Cu2 120.0(6) . . ?
C60 O61 Mn1 135.6(6) . . ?
Cu2 O61 Mn1 100.6(3) . . ?
O91 C92 H92A 109.5 . . ?
O91 C92 H92B 109.5 . . ?
H92A C92 H92B 109.5 . . ?
O91 C92 H92C 109.5 . . ?
H92A C92 H92C 109.5 . . ?
H92B C92 H92C 109.5 . . ?
O85 Cl8 O86 130.3(15) . . ?
O81 Cl8 O82 114.2(9) . . ?
O81 Cl8 O84 111.3(10) . . ?
O82 Cl8 O84 107.6(9) . . ?
O81 Cl8 O83 109.0(9) . . ?
O82 Cl8 O83 109.2(7) . . ?
O84 Cl8 O83 105.1(9) . . ?
O85 Cl8 O88 113.8(13) . . ?
O86 Cl8 O88 108.3(14) . . ?
O85 Cl8 O87 98.2(13) . . ?
O86 Cl8 O87 103.6(15) . . ?
O88 Cl8 O87 94.7(13) . . ?
C92 O91 H91 115 . . ?

loop_
_geom_bond_atom_site_label_1
_geom_bond_atom_site_label_2
_geom_bond_distance
_geom_bond_site_symmetry_2
_geom_bond_publ_flag
Cu1 O11 1.914(6) . ?
Cu1 O31 1.938(6) . ?
Cu1 N19 1.945(7) . ?
Cu1 N23 1.974(8) . ?
Cu1 Mn1 3.1424(16) . ?
Cu2 O41 1.901(7) . ?
Cu2 O61 1.924(6) . ?
Cu2 N49 1.946(8) . ?
Cu2 N53 1.998(10) . ?
Cu2 Mn1 3.1103(16) . ?
Mn1 O71 2.108(7) . ?
Mn1 O61 2.114(6) . ?
Mn1 O31 2.119(6) . ?
Mn1 O1 2.183(7) . ?
Mn1 O41 2.234(6) . ?
Mn1 O11 2.346(6) . ?
O1 H1 0.850 . ?
O1 H2 0.840 . ?
O71 C72 1.242(11) . ?
C72 O73 1.246(12) . ?
C72 H72 0.9500 . ?
O11 C12 1.322(11) . ?
C12 C17 1.406(12) . ?
C12 C13 1.433(13) . ?
C13 C14 1.356(13) . ?
C13 H13 0.9500 . ?
C14 C15 1.367(14) . ?
C14 H14 0.9500 . ?
C15 C16 1.378(13) . ?
C15 H15 0.9500 . ?
C16 C17 1.410(13) . ?
C16 H16 0.9500 . ?
C17 C18 1.474(13) . ?
C18 N19 1.297(12) . ?
C18 C181 1.512(12) . ?
C181 H18A 0.9800 . ?
C181 H18B 0.9800 . ?
C181 H18C 0.9800 . ?
N19 C20 1.494(11) . ?
C20 C21 1.516(13) . ?
C20 H20A 0.9900 . ?
C20 H20B 0.9900 . ?
C21 C22 1.501(13) . ?
C21 H21A 0.9900 . ?
C21 H21B 0.9900 . ?
C22 N23 1.487(12) . ?
C22 H22A 0.9900 . ?
C22 H22B 0.9900 . ?
N23 C24 1.309(13) . ?
C24 C25 1.463(13) . ?
C24 C241 1.504(13) . ?
C241 H24A 0.9800 . ?
C241 H24B 0.9800 . ?
C241 H24C 0.9800 . ?
C25 C30 1.406(13) . ?
C25 C26 1.421(13) . ?
C26 C27 1.391(14) . ?
C26 H26 0.9500 . ?
C27 C28 1.406(15) . ?
C27 H27 0.9500 . ?
C28 C29 1.376(14) . ?
C28 H28 0.9500 . ?
C29 C30 1.400(13) . ?
C29 H29 0.9500 . ?
C30 O31 1.322(11) . ?
O41 C42 1.334(12) . ?
C42 C43 1.413(14) . ?
C42 C47 1.418(13) . ?
C43 C44 1.362(13) . ?
C43 H43 0.9500 . ?
C44 C45 1.384(14) . ?
C44 H44 0.9500 . ?
C45 C46 1.394(15) . ?
C45 H45 0.9500 . ?
C46 C47 1.411(14) . ?
C46 H46 0.9500 . ?
C47 C48 1.485(14) . ?
C48 N49 1.301(13) . ?
C48 C481 1.513(13) . ?
C481 H48A 0.9800 . ?
C481 H48B 0.9800 . ?
C481 H48C 0.9800 . ?
N49 C50 1.463(13) . ?
C50 C51 1.511(15) . ?
C50 H50A 0.9900 . ?
C50 H50B 0.9900 . ?
C51 C52 1.509(18) . ?
C51 H51A 0.9900 . ?
C51 H51B 0.9900 . ?
C52 N53 1.481(14) . ?
C52 H52A 0.9900 . ?
C52 H52B 0.9900 . ?
N53 C54 1.295(15) . ?
C54 C55 1.456(16) . ?
C54 C541 1.533(16) . ?
C541 H54A 0.9800 . ?
C541 H54B 0.9800 . ?
C541 H54C 0.9800 . ?
C55 C56 1.398(16) . ?
C55 C60 1.437(14) . ?
C56 C57 1.359(17) . ?
C56 H56 0.9500 . ?
C57 C58 1.365(17) . ?
C57 H57 0.9500 . ?
C58 C59 1.379(14) . ?
C58 H58 0.9500 . ?
C59 C60 1.378(14) . ?
C59 H59 0.9500 . ?
C60 O61 1.337(11) . ?
C92 O91 1.410(19) . ?
C92 H92A 0.9800 . ?
C92 H92B 0.9800 . ?
C92 H92C 0.9800 . ?
Cl8 O85 1.262(15) . ?
Cl8 O86 1.305(17) . ?
Cl8 O81 1.382(12) . ?
Cl8 O82 1.406(9) . ?
Cl8 O84 1.421(14) . ?
Cl8 O83 1.428(11) . ?
Cl8 O88 1.473(17) . ?
Cl8 O87 1.544(18) . ?
O91 H91 0.90 . ?

loop_
_geom_hbond_atom_site_label_D
_geom_hbond_atom_site_label_H
_geom_hbond_atom_site_label_A
_geom_hbond_distance_DH
_geom_hbond_distance_HA
_geom_hbond_distance_DA
_geom_hbond_angle_DHA
_geom_hbond_site_symmetry_A
C181 H18B O71 0.98 2.65 3.473(11) 142.2 2_565
C20 H20A O73 0.99 2.64 3.286(11) 123.2 1_545
C20 H20B O85 0.99 2.53 3.44(2) 151.5 3_545
C22 H22A O83 0.99 2.64 3.520(16) 148.7 3_545
C22 H22A O87 0.99 2.66 3.64(3) 170.9 3_545
C241 H24A O88 0.98 2.64 3.35(3) 128.7 3_545
C43 H43 O71 0.95 2.56 3.325(12) 138.2 .
C50 H50B O82 0.99 2.45 3.408(13) 162.6 2_564
C50 H50B O86 0.99 2.21 3.17(2) 162.8 2_564
O1 H1 O73 0.85 1.81 2.626(10) 159 .
O91 H91 O1 0.90 1.70 2.587(17) 170 .
